data_7107704
loop_
_publ_author_name
'Jian Shang'
'Zhaobin Han'
'Yang Li'
'Zheng Wang'
'Kuiling Ding'

_publ_section_title
;
 Highly enantioselective asymmetric hydrogenation of (E)-B,B-disubstituted
 a,B-unsaturated Weinreb amides catalyzed by Ir(I) complexes of SpinPhox
 ligands
;
_journal_name_full Chem.Commun.
_journal_page_first 5172
_journal_paper_doi 10.1039/c2cc30812f
_journal_volume 48
_journal_year 2012
_chemical_absolute_configuration ad
_chemical_formula_sum 'C72 H57 B F24 Ir N O1.5 P'
_chemical_formula_weight 1650.17
_chemical_name_systematic
;
?
;
_space_group_IT_number 92
_symmetry_cell_setting tetragonal
_symmetry_space_group_name_Hall 'P 4abw 2nw'
_symmetry_space_group_name_H-M 'P 41 21 2'
_atom_sites_solution_hydrogens geom
_atom_sites_solution_primary direct
_atom_sites_solution_secondary difmap
_audit_creation_method SHELXL-97
_cell_angle_alpha 90.00
_cell_angle_beta 90.00
_cell_angle_gamma 90.00
_cell_formula_units_Z 8
_cell_length_a 13.1138(3)
_cell_length_b 13.1138(3)
_cell_length_c 78.0725(18)
_cell_measurement_reflns_used 9897
_cell_measurement_temperature 133(2)
_cell_measurement_theta_max 67.30
_cell_measurement_theta_min 3.42
_cell_volume 13426.3(5)
_computing_cell_refinement 'Bruker SAINT'
_computing_data_collection 'Bruker APEX2'
_computing_data_reduction 'Bruker SAINT'
_computing_molecular_graphics 'Bruker SHELXTL'
_computing_publication_material 'Bruker SHELXTL'
_computing_structure_refinement 'SHELXL-97 (Sheldrick, 1997)'
_computing_structure_solution 'SHELXS-97 (Sheldrick, 1990)'
_diffrn_ambient_temperature 133(2)
_diffrn_measured_fraction_theta_full 0.999
_diffrn_measured_fraction_theta_max 0.999
_diffrn_measurement_device_type 'Bruker APEX-II CCD'
_diffrn_measurement_method '\f and \w scans'
_diffrn_radiation_monochromator graphite
_diffrn_radiation_source 'fine-focus sealed tube'
_diffrn_radiation_type CuK\a
_diffrn_radiation_wavelength 1.54178
_diffrn_reflns_av_R_equivalents 0.0495
_diffrn_reflns_av_sigmaI/netI 0.0400
_diffrn_reflns_limit_h_max 14
_diffrn_reflns_limit_h_min -15
_diffrn_reflns_limit_k_max 13
_diffrn_reflns_limit_k_min -15
_diffrn_reflns_limit_l_max 91
_diffrn_reflns_limit_l_min -87
_diffrn_reflns_number 66313
_diffrn_reflns_theta_full 64.99
_diffrn_reflns_theta_max 64.99
_diffrn_reflns_theta_min 2.26
_diffrn_standards_number 0
_exptl_absorpt_coefficient_mu 5.089
_exptl_absorpt_correction_T_max 0.4965
_exptl_absorpt_correction_T_min 0.4293
_exptl_absorpt_correction_type multi-scan
_exptl_absorpt_process_details sadabs
_exptl_crystal_colour brown
_exptl_crystal_density_diffrn 1.633
_exptl_crystal_density_method 'not measured'
_exptl_crystal_description block
_exptl_crystal_F_000 6568
_exptl_crystal_size_max 0.20
_exptl_crystal_size_mid 0.18
_exptl_crystal_size_min 0.16
_refine_diff_density_max 1.561
_refine_diff_density_min -1.658
_refine_diff_density_rms 0.111
_refine_ls_abs_structure_details 'Flack H D (1983), Acta Cryst. A39, 876-881'
_refine_ls_abs_structure_Flack 0.040(10)
_refine_ls_extinction_method none
_refine_ls_goodness_of_fit_ref 1.122
_refine_ls_hydrogen_treatment constr
_refine_ls_matrix_type full
_refine_ls_number_parameters 1023
_refine_ls_number_reflns 11281
_refine_ls_number_restraints 158
_refine_ls_restrained_S_all 1.155
_refine_ls_R_factor_all 0.0526
_refine_ls_R_factor_gt 0.0519
_refine_ls_shift/su_max 0.003
_refine_ls_shift/su_mean 0.000
_refine_ls_structure_factor_coef Fsqd
_refine_ls_weighting_details 'calc w=1/[\s^2^(Fo^2^)+(0.0441P)^2^+80.0692P] where P=(Fo^2^+2Fc^2^)/3'
_refine_ls_weighting_scheme calc
_refine_ls_wR_factor_gt 0.1244
_refine_ls_wR_factor_ref 0.1248
_reflns_number_gt 11137
_reflns_number_total 11281
_reflns_threshold_expression >2sigma(I)
_cod_data_source_file c2cc30812f.txt
_cod_data_source_block cu_dm11277_0m
_cod_original_sg_symbol_H-M P4(1)2(1)2
_cod_original_formula_sum 'C72 H57 B F24 Ir N O1.50 P'
_cod_database_code 7107704

loop_
_symmetry_equiv_pos_as_xyz
'x, y, z'
'-y+1/2, x+1/2, z+1/4'
'y+1/2, -x+1/2, z+3/4'
'x+1/2, -y+1/2, -z+3/4'
'-x+1/2, y+1/2, -z+1/4'
'-x, -y, z+1/2'
'y, x, -z'
'-y, -x, -z+1/2'

loop_
_atom_site_label
_atom_site_type_symbol
_atom_site_fract_x
_atom_site_fract_y
_atom_site_fract_z
_atom_site_U_iso_or_equiv
_atom_site_adp_type
_atom_site_occupancy
_atom_site_symmetry_multiplicity
_atom_site_calc_flag
_atom_site_refinement_flags
_atom_site_disorder_assembly
_atom_site_disorder_group
Ir1 Ir 0.80561(2) 0.24137(2) 0.081471(4) 0.02362(10) Uani 1 1 d . . .
P1 P 0.79261(15) 0.29646(15) 0.05358(2) 0.0226(4) Uani 1 1 d . . .
N1 N 0.9243(5) 0.1429(5) 0.07202(8) 0.0234(13) Uani 1 1 d . . .
O1 O 0.9763(4) 0.0088(5) 0.05676(8) 0.0396(14) Uani 1 1 d . . .
C1 C 0.7698(6) 0.1937(6) 0.03824(9) 0.0286(16) Uani 1 1 d . . .
C2 C 0.7686(7) 0.2045(7) 0.02159(10) 0.0389(19) Uani 1 1 d . . .
H2 H 0.7774 0.2680 0.0159 0.047 Uiso 1 1 calc R . .
C3 C 0.7518(9) 0.1052(8) 0.01247(12) 0.050(3) Uani 1 1 d . . .
H3A H 0.7999 0.0968 0.0028 0.060 Uiso 1 1 calc R . .
H3B H 0.6810 0.0995 0.0082 0.060 Uiso 1 1 calc R . .
C4 C 0.7726(7) 0.0284(6) 0.02657(11) 0.040(2) Uani 1 1 d . . .
H4A H 0.8456 0.0089 0.0268 0.048 Uiso 1 1 calc R . .
H4B H 0.7309 -0.0338 0.0250 0.048 Uiso 1 1 calc R . .
C5 C 0.7426(7) 0.0841(6) 0.04333(10) 0.0314(18) Uani 1 1 d . . .
C6 C 0.6291(7) 0.0675(7) 0.04810(14) 0.042(2) Uani 1 1 d . . .
H6A H 0.6015 0.1276 0.0542 0.050 Uiso 1 1 calc R . .
H6B H 0.5875 0.0551 0.0377 0.050 Uiso 1 1 calc R . .
C7 C 0.6295(8) -0.0275(8) 0.05988(15) 0.051(3) Uani 1 1 d . . .
H7A H 0.5767 -0.0220 0.0689 0.061 Uiso 1 1 calc R . .
H7B H 0.6181 -0.0908 0.0532 0.061 Uiso 1 1 calc R . .
C8 C 0.7338(7) -0.0251(6) 0.06736(12) 0.034(2) Uani 1 1 d . . .
H8 H 0.7543 -0.0642 0.0770 0.041 Uiso 1 1 calc R . .
C9 C 0.7944(7) 0.0378(6) 0.05903(11) 0.0320(18) Uani 1 1 d . . .
C10 C 0.9005(6) 0.0650(7) 0.06319(10) 0.0300(18) Uani 1 1 d . . .
C11 C 1.0698(6) 0.0588(7) 0.06187(12) 0.037(2) Uani 1 1 d . . .
H11A H 1.1088 0.0815 0.0517 0.044 Uiso 1 1 calc R . .
H11B H 1.1131 0.0120 0.0687 0.044 Uiso 1 1 calc R . .
C12 C 1.0359(6) 0.1520(7) 0.07290(11) 0.0311(18) Uani 1 1 d . . .
H12 H 1.0583 0.2169 0.0673 0.037 Uiso 1 1 calc R . .
C13 C 1.0736(6) 0.1485(6) 0.09121(10) 0.0244(17) Uani 1 1 d . . .
C14 C 1.0597(7) 0.0640(7) 0.10141(12) 0.040(2) Uani 1 1 d . . .
H14 H 1.0305 0.0041 0.0966 0.047 Uiso 1 1 calc R . .
C15 C 1.0876(8) 0.0649(9) 0.11844(12) 0.050(3) Uani 1 1 d . . .
H15 H 1.0769 0.0062 0.1253 0.060 Uiso 1 1 calc R . .
C16 C 1.1312(8) 0.1513(9) 0.12541(12) 0.051(3) Uani 1 1 d . . .
H16 H 1.1486 0.1528 0.1372 0.061 Uiso 1 1 calc R . .
C17 C 1.1492(7) 0.2349(9) 0.11534(12) 0.048(2) Uani 1 1 d . . .
H17 H 1.1819 0.2932 0.1200 0.058 Uiso 1 1 calc R . .
C18 C 1.1194(6) 0.2342(7) 0.09805(11) 0.037(2) Uani 1 1 d . . .
H18 H 1.1307 0.2925 0.0911 0.044 Uiso 1 1 calc R . .
C19 C 0.7015(6) 0.3950(5) 0.04748(8) 0.0207(15) Uani 1 1 d . . .
C20 C 0.5995(6) 0.3713(7) 0.04701(10) 0.0296(18) Uani 1 1 d . . .
H20 H 0.5786 0.3033 0.0493 0.036 Uiso 1 1 calc R . .
C21 C 0.5265(6) 0.4438(6) 0.04326(9) 0.0272(17) Uani 1 1 d . . .
H21 H 0.4564 0.4258 0.0429 0.033 Uiso 1 1 calc R . .
C22 C 0.5565(7) 0.5421(7) 0.04000(10) 0.036(2) Uani 1 1 d . . .
H22 H 0.5068 0.5928 0.0376 0.043 Uiso 1 1 calc R . .
C23 C 0.6578(8) 0.5675(7) 0.04021(11) 0.039(2) Uani 1 1 d . . .
H23 H 0.6781 0.6354 0.0377 0.047 Uiso 1 1 calc R . .
C24 C 0.7308(7) 0.4948(6) 0.04405(9) 0.0277(18) Uani 1 1 d . . .
H24 H 0.8008 0.5132 0.0444 0.033 Uiso 1 1 calc R . .
C25 C 0.9192(7) 0.3488(6) 0.04875(9) 0.0269(17) Uani 1 1 d . . .
C26 C 0.9797(6) 0.3187(7) 0.03516(10) 0.0309(18) Uani 1 1 d . . .
H26 H 0.9536 0.2723 0.0269 0.037 Uiso 1 1 calc R . .
C27 C 1.0782(7) 0.3557(8) 0.03347(11) 0.039(2) Uani 1 1 d . . .
H27 H 1.1200 0.3336 0.0242 0.047 Uiso 1 1 calc R . .
C28 C 1.1152(7) 0.4248(8) 0.04523(13) 0.044(2) Uani 1 1 d . . .
H28 H 1.1822 0.4515 0.0441 0.052 Uiso 1 1 calc R . .
C29 C 1.0551(7) 0.4546(8) 0.05857(13) 0.043(2) Uani 1 1 d . . .
H29 H 1.0816 0.5015 0.0667 0.051 Uiso 1 1 calc R . .
C30 C 0.9576(7) 0.4190(7) 0.06061(11) 0.035(2) Uani 1 1 d . . .
H30 H 0.9167 0.4416 0.0699 0.042 Uiso 1 1 calc R . .
C31 C 0.6587(6) 0.2912(7) 0.08953(11) 0.0340(19) Uani 1 1 d . . .
H31A H 0.6083 0.2984 0.0800 0.041 Uiso 1 1 calc R . .
C32 C 0.7292(7) 0.3743(7) 0.09079(9) 0.037(2) Uani 1 1 d . . .
H32 H 0.7191 0.4286 0.0820 0.045 Uiso 1 1 calc R . .
C33 C 0.7770(8) 0.4119(7) 0.10717(11) 0.038(2) Uani 1 1 d . . .
H33A H 0.7262 0.4529 0.1136 0.046 Uiso 1 1 calc R . .
H33B H 0.8350 0.4571 0.1043 0.046 Uiso 1 1 calc R . .
C34 C 0.8150(8) 0.3257(7) 0.11870(10) 0.039(2) Uani 1 1 d . . .
H34A H 0.8719 0.3514 0.1258 0.047 Uiso 1 1 calc R . .
H34B H 0.7592 0.3050 0.1265 0.047 Uiso 1 1 calc R . .
C35 C 0.8508(6) 0.2336(7) 0.10891(9) 0.0295(19) Uani 1 1 d . . .
H35A H 0.9243 0.2166 0.1108 0.035 Uiso 1 1 calc R . .
C36 C 0.7906(6) 0.1501(7) 0.10498(9) 0.0300(18) Uani 1 1 d . . .
H36A H 0.8290 0.0843 0.1046 0.036 Uiso 1 1 calc R . .
C37 C 0.6802(7) 0.1379(8) 0.10883(12) 0.042(2) Uani 1 1 d . . .
H37A H 0.6720 0.1205 0.1211 0.051 Uiso 1 1 calc R . .
H37B H 0.6528 0.0805 0.1020 0.051 Uiso 1 1 calc R . .
C38 C 0.6182(7) 0.2346(8) 0.10487(11) 0.041(2) Uani 1 1 d . . .
H38A H 0.5463 0.2154 0.1027 0.049 Uiso 1 1 calc R . .
H38B H 0.6197 0.2802 0.1150 0.049 Uiso 1 1 calc R . .
B1 B 0.3015(6) 0.7714(6) 0.05734(10) 0.0197(17) Uani 1 1 d . . .
F1 F 0.2504(11) 1.2099(17) 0.0461(3) 0.081(7) Uani 0.50 1 d PDU A 1
F2 F 0.4162(11) 1.2207(15) 0.0473(4) 0.061(5) Uani 0.50 1 d PDU A 1
F3 F 0.3458(16) 1.1255(15) 0.0271(2) 0.079(6) Uani 0.50 1 d PDU A 1
F1' F 0.2423(11) 1.1786(19) 0.0375(3) 0.099(8) Uani 0.50 1 d PDU A 2
F2' F 0.3852(13) 1.2422(16) 0.0489(4) 0.066(5) Uani 0.50 1 d PDU A 2
F3' F 0.3911(12) 1.1233(17) 0.02913(18) 0.058(5) Uani 0.50 1 d PDU A 2
F4 F 0.4721(5) 1.0027(5) 0.10816(8) 0.0627(18) Uani 1 1 d . . .
F5 F 0.3144(5) 0.9822(5) 0.11425(7) 0.0533(15) Uani 1 1 d . . .
F6 F 0.3712(5) 1.1311(5) 0.10828(9) 0.0669(19) Uani 1 1 d . . .
F7 F 0.052(3) 0.734(2) 0.1092(5) 0.082(7) Uani 0.50 1 d PU B 1
F8 F -0.0828(14) 0.8045(14) 0.10043(19) 0.074(5) Uani 0.50 1 d PU B 1
F9 F -0.0632(17) 0.6496(17) 0.0990(2) 0.089(5) Uani 0.50 1 d PU B 1
F7' F 0.048(3) 0.7810(18) 0.1087(4) 0.074(7) Uani 0.50 1 d PU B 2
F8' F -0.1043(12) 0.7373(19) 0.0989(2) 0.083(5) Uani 0.50 1 d PU B 2
F9' F -0.0015(15) 0.6240(14) 0.1024(2) 0.088(5) Uani 0.50 1 d PU B 2
F10 F -0.0433(4) 0.8381(5) 0.02366(7) 0.0504(15) Uani 1 1 d . . .
F11 F -0.0644(6) 0.6784(5) 0.02523(10) 0.084(3) Uani 1 1 d . . .
F12 F -0.1646(4) 0.7778(6) 0.03876(8) 0.067(2) Uani 1 1 d . . .
F13 F 0.3109(5) 0.4433(4) 0.01515(7) 0.0530(14) Uani 1 1 d . . .
F14 F 0.1836(5) 0.5296(4) 0.00629(8) 0.0545(15) Uani 1 1 d . . .
F15 F 0.3168(6) 0.5104(5) -0.00974(7) 0.077(2) Uani 1 1 d . . .
F16 F 0.5332(14) 0.9105(14) 0.0051(3) 0.088(4) Uani 0.50 1 d PU C 1
F17 F 0.587(2) 0.765(2) -0.0069(2) 0.069(7) Uani 0.50 1 d PU C 1
F18 F 0.6257(12) 0.8099(16) 0.0175(2) 0.081(4) Uani 0.50 1 d PU C 1
F16' F 0.4950(8) 0.8681(9) -0.00907(13) 0.041(2) Uani 0.50 1 d PU C 2
F17' F 0.607(2) 0.760(2) -0.0014(3) 0.068(5) Uani 0.50 1 d PU C 2
F18' F 0.5762(12) 0.8848(15) 0.01405(16) 0.063(4) Uani 0.50 1 d PU C 2
F19 F 0.3091(6) 0.3767(4) 0.07409(7) 0.069(2) Uani 1 1 d . . .
F20 F 0.2777(5) 0.4328(5) 0.09823(8) 0.067(2) Uani 1 1 d . . .
F21 F 0.4183(5) 0.3611(5) 0.09387(14) 0.103(3) Uani 1 1 d . . .
F22 F 0.7018(14) 0.6809(16) 0.0746(2) 0.078(5) Uani 0.50 1 d PU D 1
F23 F 0.676(2) 0.629(3) 0.1000(4) 0.069(7) Uani 0.50 1 d PU D 1
F24 F 0.639(3) 0.782(3) 0.0919(4) 0.045(6) Uani 0.50 1 d PU D 1
F22' F 0.7078(11) 0.6248(10) 0.0784(2) 0.044(3) Uani 0.50 1 d PU D 2
F23' F 0.657(2) 0.648(2) 0.1039(3) 0.037(5) Uani 0.50 1 d PU D 2
F24' F 0.655(3) 0.770(3) 0.0870(4) 0.054(6) Uani 0.50 1 d PU D 2
C39 C 0.3242(6) 0.8887(6) 0.06285(10) 0.0257(16) Uani 1 1 d . . .
C40 C 0.3221(6) 0.9706(6) 0.05135(11) 0.0322(19) Uani 1 1 d . . .
H40 H 0.3090 0.9575 0.0396 0.039 Uiso 1 1 calc R . .
C41 C 0.3388(7) 1.0707(6) 0.05666(13) 0.036(2) Uani 1 1 d . A .
C42 C 0.3572(6) 1.0942(6) 0.07371(13) 0.037(2) Uani 1 1 d . . .
H42 H 0.3697 1.1622 0.0773 0.044 Uiso 1 1 calc R . .
C43 C 0.3566(6) 1.0133(7) 0.08532(11) 0.035(2) Uani 1 1 d . . .
C44 C 0.3414(6) 0.9128(6) 0.07994(10) 0.0279(17) Uani 1 1 d . . .
H44 H 0.3429 0.8596 0.0882 0.034 Uiso 1 1 calc R . .
C45 C 0.3377(6) 1.1546(6) 0.04347(13) 0.046(3) Uani 1 1 d D . .
C46 C 0.3768(8) 1.0325(8) 0.10425(13) 0.047(3) Uani 1 1 d . . .
C47 C 0.1769(5) 0.7564(6) 0.06025(8) 0.0225(15) Uani 1 1 d . . .
C48 C 0.1346(6) 0.7442(6) 0.07655(9) 0.0249(16) Uani 1 1 d . . .
H48 H 0.1793 0.7388 0.0861 0.030 Uiso 1 1 calc R . .
C49 C 0.0320(6) 0.7398(6) 0.07939(10) 0.0321(18) Uani 1 1 d . B .
C50 C -0.0374(6) 0.7454(7) 0.06599(10) 0.0291(17) Uani 1 1 d . . .
H50 H -0.1087 0.7402 0.0679 0.035 Uiso 1 1 calc R . .
C51 C 0.0019(6) 0.7589(6) 0.04960(10) 0.0268(16) Uani 1 1 d . . .
C52 C 0.1063(6) 0.7639(6) 0.04687(9) 0.0240(16) Uani 1 1 d . . .
H52 H 0.1308 0.7727 0.0355 0.029 Uiso 1 1 calc R . .
C53 C -0.0100(7) 0.7273(9) 0.09722(13) 0.051(3) Uani 1 1 d . . .
C54 C -0.0680(6) 0.7638(7) 0.03443(11) 0.0350(19) Uani 1 1 d . . .
C55 C 0.3355(5) 0.7421(6) 0.03780(8) 0.0200(15) Uani 1 1 d . . .
C56 C 0.2965(6) 0.6571(6) 0.02936(9) 0.0260(16) Uani 1 1 d . . .
H56 H 0.2420 0.6210 0.0346 0.031 Uiso 1 1 calc R . .
C57 C 0.3326(6) 0.6222(6) 0.01374(9) 0.0253(16) Uani 1 1 d . . .
C58 C 0.4130(6) 0.6734(6) 0.00582(10) 0.0290(18) Uani 1 1 d . . .
H58 H 0.4391 0.6505 -0.0049 0.035 Uiso 1 1 calc R . .
C59 C 0.4531(6) 0.7564(7) 0.01361(9) 0.0296(17) Uani 1 1 d . C .
C60 C 0.4166(5) 0.7897(6) 0.02939(9) 0.0223(16) Uani 1 1 d . . .
H60 H 0.4480 0.8469 0.0346 0.027 Uiso 1 1 calc R . .
C61 C 0.2867(7) 0.5255(7) 0.00588(10) 0.033(2) Uani 1 1 d . . .
C62 C 0.5385(9) 0.8152(10) 0.00500(14) 0.059(3) Uani 1 1 d . . .
C63 C 0.3673(5) 0.6914(6) 0.06905(8) 0.0205(14) Uani 1 1 d . . .
C64 C 0.3349(5) 0.5934(6) 0.07358(9) 0.0201(15) Uani 1 1 d . . .
H64 H 0.2677 0.5730 0.0706 0.024 Uiso 1 1 calc R . .
C65 C 0.3968(6) 0.5249(5) 0.08223(10) 0.0231(16) Uani 1 1 d . . .
C66 C 0.4953(6) 0.5513(6) 0.08667(8) 0.0247(16) Uani 1 1 d . . .
H66 H 0.5376 0.5041 0.0926 0.030 Uiso 1 1 calc R . .
C67 C 0.5318(6) 0.6474(6) 0.08245(10) 0.0251(16) Uani 1 1 d . D .
C68 C 0.4690(6) 0.7147(6) 0.07370(9) 0.0232(17) Uani 1 1 d . . .
H68 H 0.4956 0.7796 0.0707 0.028 Uiso 1 1 calc R . .
C69 C 0.3525(6) 0.4247(6) 0.08678(10) 0.0293(18) Uani 1 1 d . . .
C70 C 0.6370(7) 0.6761(7) 0.08745(10) 0.0329(19) Uani 1 1 d . . .
C2S C 0.0757(16) 0.1274(19) -0.0090(3) 0.166(6) Uani 1 1 d DU . .
C1S C -0.0078(9) 0.1704(8) -0.00842(11) 0.047(2) Uani 1 1 d DU . .
O1S O 0.0387(15) 0.0387(15) 0.0000 0.195(6) Uani 1 2 d SDU . .

loop_
_atom_site_aniso_label
_atom_site_aniso_U_11
_atom_site_aniso_U_22
_atom_site_aniso_U_33
_atom_site_aniso_U_23
_atom_site_aniso_U_13
_atom_site_aniso_U_12
Ir1 0.02319(17) 0.02343(17) 0.02423(14) 0.00524(13) 0.00113(13) 0.00238(14)
P1 0.0226(9) 0.0223(9) 0.0229(8) 0.0019(7) -0.0009(7) 0.0007(8)
N1 0.018(3) 0.018(3) 0.035(3) 0.004(3) -0.004(3) 0.002(3)
O1 0.021(3) 0.042(4) 0.056(4) -0.008(3) 0.003(3) 0.009(3)
C1 0.018(4) 0.030(4) 0.038(4) -0.008(3) -0.009(3) -0.002(3)
C2 0.041(5) 0.036(5) 0.040(4) -0.006(4) -0.007(4) 0.007(4)
C3 0.052(6) 0.052(6) 0.047(5) -0.020(4) -0.014(5) 0.008(6)
C4 0.039(5) 0.023(4) 0.057(5) -0.015(4) -0.010(4) 0.009(4)
C5 0.019(4) 0.035(4) 0.040(4) -0.008(3) -0.006(4) 0.005(4)
C6 0.028(5) 0.021(5) 0.076(7) 0.001(4) -0.006(5) -0.004(4)
C7 0.041(6) 0.036(6) 0.075(7) -0.009(5) 0.001(5) -0.016(5)
C8 0.035(5) 0.013(4) 0.056(5) 0.001(3) 0.007(4) 0.002(4)
C9 0.029(4) 0.020(4) 0.048(5) 0.002(3) -0.004(4) 0.001(4)
C10 0.022(4) 0.033(5) 0.035(4) 0.012(4) 0.001(3) 0.000(3)
C11 0.018(4) 0.048(6) 0.044(5) 0.004(4) 0.004(4) 0.003(4)
C12 0.023(4) 0.032(5) 0.038(4) 0.009(4) 0.002(3) -0.006(4)
C13 0.014(4) 0.028(4) 0.031(4) 0.006(3) 0.002(3) 0.007(3)
C14 0.033(5) 0.040(5) 0.045(5) 0.014(4) -0.001(4) -0.003(4)
C15 0.044(6) 0.063(7) 0.044(5) 0.023(5) -0.005(5) 0.002(5)
C16 0.037(6) 0.082(8) 0.033(5) 0.005(5) -0.012(4) -0.007(5)
C17 0.035(5) 0.059(7) 0.050(5) 0.004(5) -0.004(4) -0.016(5)
C18 0.030(4) 0.040(5) 0.040(5) 0.013(4) -0.001(4) -0.007(4)
C19 0.026(4) 0.023(4) 0.014(3) 0.002(3) -0.001(3) 0.003(3)
C20 0.031(5) 0.030(5) 0.028(4) 0.004(3) -0.003(3) -0.003(4)
C21 0.024(4) 0.031(5) 0.027(4) -0.003(3) -0.006(3) 0.005(3)
C22 0.049(6) 0.040(5) 0.018(4) -0.004(3) -0.003(3) 0.022(4)
C23 0.054(6) 0.035(5) 0.028(4) 0.000(4) -0.003(4) 0.000(4)
C24 0.033(5) 0.024(4) 0.027(4) 0.003(3) 0.001(3) 0.003(3)
C25 0.032(5) 0.022(4) 0.026(4) 0.005(3) -0.004(3) 0.000(3)
C26 0.029(4) 0.031(5) 0.032(4) 0.000(4) 0.001(3) 0.004(4)
C27 0.030(5) 0.049(6) 0.039(5) 0.007(4) 0.015(4) -0.004(4)
C28 0.025(5) 0.044(6) 0.062(6) 0.018(5) 0.004(4) -0.010(4)
C29 0.030(5) 0.046(6) 0.052(6) 0.007(4) -0.001(4) -0.015(4)
C30 0.034(5) 0.037(5) 0.034(4) 0.000(4) 0.006(4) 0.000(4)
C31 0.021(4) 0.035(5) 0.047(5) 0.013(4) 0.004(3) 0.013(3)
C32 0.046(6) 0.054(5) 0.011(3) 0.004(3) 0.004(3) 0.018(4)
C33 0.052(6) 0.030(5) 0.033(4) -0.004(3) 0.002(4) 0.000(4)
C34 0.044(5) 0.043(5) 0.030(4) 0.001(4) -0.006(4) 0.006(4)
C35 0.024(4) 0.046(5) 0.018(3) 0.009(3) -0.003(3) 0.004(4)
C36 0.023(4) 0.038(5) 0.029(4) 0.017(3) 0.006(3) 0.013(4)
C37 0.038(5) 0.050(6) 0.040(5) 0.015(4) 0.015(4) 0.005(5)
C38 0.031(5) 0.055(6) 0.038(5) 0.014(4) 0.010(4) 0.004(4)
B1 0.011(3) 0.021(4) 0.027(4) -0.003(3) 0.003(3) -0.002(3)
F1 0.039(7) 0.055(11) 0.15(2) 0.044(11) -0.011(9) 0.017(7)
F2 0.043(10) 0.024(10) 0.117(12) 0.020(8) 0.015(10) 0.002(8)
F3 0.132(18) 0.025(6) 0.080(9) 0.018(6) -0.045(10) 0.004(11)
F1' 0.047(9) 0.104(18) 0.15(2) 0.089(14) 0.005(10) 0.014(10)
F2' 0.062(12) 0.024(9) 0.112(10) 0.005(8) 0.020(11) 0.004(9)
F3' 0.062(11) 0.056(8) 0.057(8) 0.035(7) -0.007(7) 0.007(9)
F4 0.043(3) 0.077(5) 0.068(4) -0.032(3) -0.007(3) 0.000(3)
F5 0.055(4) 0.061(4) 0.045(3) -0.017(3) 0.010(3) -0.008(3)
F6 0.074(5) 0.050(4) 0.078(4) -0.036(3) 0.012(4) -0.012(3)
F7 0.068(9) 0.141(18) 0.037(7) 0.022(15) 0.012(7) -0.016(16)
F8 0.088(11) 0.092(11) 0.044(7) -0.013(9) 0.043(7) 0.019(10)
F9 0.088(6) 0.093(6) 0.085(6) 0.010(5) 0.009(5) -0.011(5)
F7' 0.080(11) 0.111(18) 0.031(8) -0.004(14) 0.016(7) -0.038(17)
F8' 0.039(7) 0.148(14) 0.062(7) -0.006(10) 0.017(6) 0.003(10)
F9' 0.100(11) 0.102(11) 0.061(8) 0.039(7) 0.038(8) 0.011(9)
F10 0.039(3) 0.076(4) 0.037(3) 0.009(3) -0.005(2) 0.006(3)
F11 0.093(5) 0.054(4) 0.103(5) -0.032(4) -0.065(5) 0.008(4)
F12 0.022(3) 0.107(6) 0.071(4) 0.020(4) -0.007(2) 0.000(3)
F13 0.068(4) 0.027(3) 0.065(4) 0.001(2) -0.014(3) 0.004(3)
F14 0.054(4) 0.039(3) 0.070(4) -0.008(3) -0.016(3) -0.002(3)
F15 0.124(6) 0.070(4) 0.037(3) -0.029(3) 0.036(4) -0.052(4)
F16 0.071(10) 0.077(9) 0.116(11) 0.036(9) 0.031(9) -0.005(8)
F17 0.068(13) 0.099(12) 0.041(10) -0.036(10) 0.032(8) -0.041(10)
F18 0.057(8) 0.105(11) 0.082(8) -0.004(9) 0.009(7) -0.037(8)
F16' 0.041(4) 0.047(4) 0.036(4) 0.018(4) 0.007(3) -0.010(4)
F17' 0.041(9) 0.093(9) 0.070(13) 0.025(10) 0.030(9) 0.015(8)
F18' 0.049(8) 0.102(11) 0.038(6) -0.018(7) 0.009(6) -0.045(8)
F19 0.119(6) 0.037(3) 0.052(3) -0.001(3) -0.004(4) -0.036(4)
F20 0.077(5) 0.045(3) 0.080(4) -0.006(3) 0.035(4) -0.029(3)
F21 0.041(4) 0.041(4) 0.228(10) 0.067(5) -0.039(5) -0.013(3)
F22 0.035(7) 0.123(12) 0.077(9) -0.042(10) 0.021(6) -0.041(11)
F23 0.050(14) 0.046(12) 0.112(18) 0.020(13) -0.059(13) -0.003(10)
F24 0.040(12) 0.020(7) 0.073(16) -0.022(9) -0.024(10) 0.001(7)
F22' 0.020(5) 0.048(7) 0.064(8) -0.022(7) 0.006(5) -0.014(6)
F23' 0.029(9) 0.048(12) 0.035(6) -0.006(6) -0.006(5) -0.001(7)
F24' 0.042(11) 0.045(12) 0.076(16) 0.002(10) -0.021(10) -0.012(9)
C39 0.015(4) 0.023(4) 0.039(4) -0.006(3) 0.008(3) -0.001(3)
C40 0.020(4) 0.031(5) 0.045(5) 0.005(4) 0.010(4) 0.005(4)
C41 0.026(5) 0.019(4) 0.063(6) -0.001(4) 0.004(4) 0.001(3)
C42 0.018(4) 0.018(4) 0.074(6) -0.005(4) 0.013(4) -0.004(3)
C43 0.018(4) 0.038(5) 0.048(5) -0.012(4) 0.006(4) -0.001(4)
C44 0.026(4) 0.023(4) 0.035(4) -0.008(4) 0.011(4) 0.006(3)
C45 0.034(5) 0.023(5) 0.082(8) 0.011(5) -0.001(5) -0.001(4)
C46 0.041(6) 0.045(6) 0.055(6) -0.023(5) 0.008(5) -0.007(5)
C47 0.026(4) 0.018(4) 0.024(3) -0.002(3) 0.001(3) 0.001(3)
C48 0.023(4) 0.021(4) 0.031(4) 0.004(3) -0.001(3) 0.003(3)
C49 0.034(4) 0.029(4) 0.033(4) 0.001(4) 0.013(3) 0.010(4)
C50 0.019(4) 0.025(4) 0.043(4) -0.004(4) 0.005(3) -0.002(4)
C51 0.025(4) 0.021(4) 0.035(4) 0.001(3) 0.004(3) 0.006(3)
C52 0.027(4) 0.015(4) 0.030(4) -0.001(3) 0.006(3) 0.001(3)
C53 0.029(5) 0.075(8) 0.049(6) 0.013(5) 0.010(4) -0.012(5)
C54 0.026(4) 0.030(5) 0.048(5) -0.005(4) -0.001(4) 0.000(4)
C55 0.015(3) 0.018(4) 0.027(3) 0.008(3) 0.003(3) 0.009(3)
C56 0.030(4) 0.025(4) 0.023(3) 0.004(3) 0.004(3) 0.005(3)
C57 0.034(5) 0.020(4) 0.022(3) 0.001(3) 0.003(3) 0.005(3)
C58 0.030(4) 0.035(5) 0.022(4) 0.001(3) 0.004(3) 0.004(4)
C59 0.028(4) 0.035(5) 0.026(4) 0.009(4) -0.001(3) -0.002(4)
C60 0.014(3) 0.027(4) 0.026(4) 0.005(3) -0.002(3) 0.004(3)
C61 0.032(5) 0.041(5) 0.027(4) -0.004(4) 0.006(3) 0.001(4)
C62 0.058(7) 0.064(8) 0.054(7) -0.005(6) 0.028(6) -0.024(7)
C63 0.023(4) 0.022(4) 0.016(3) 0.000(3) 0.006(3) -0.001(3)
C64 0.011(3) 0.023(4) 0.026(4) -0.004(3) -0.003(3) -0.007(3)
C65 0.026(4) 0.016(4) 0.027(4) 0.000(3) 0.001(3) -0.008(3)
C66 0.038(5) 0.015(4) 0.021(3) -0.002(3) -0.001(3) 0.008(3)
C67 0.028(4) 0.028(4) 0.019(3) -0.004(3) -0.006(3) 0.003(3)
C68 0.029(4) 0.019(4) 0.021(3) -0.006(3) 0.002(3) -0.005(3)
C69 0.025(4) 0.028(4) 0.035(4) 0.005(3) -0.002(3) 0.001(4)
C70 0.029(4) 0.034(5) 0.036(4) -0.006(4) -0.004(4) -0.002(4)
C2S 0.172(7) 0.165(7) 0.162(7) 0.011(5) 0.004(5) -0.010(5)
C1S 0.061(4) 0.049(4) 0.031(3) 0.005(3) 0.010(3) -0.023(4)
O1S 0.194(6) 0.194(6) 0.199(7) -0.002(3) 0.002(3) -0.006(5)

loop_
_atom_type_symbol
_atom_type_description
_atom_type_scat_dispersion_real
_atom_type_scat_dispersion_imag
_atom_type_scat_source
C C 0.0181 0.0091 'International Tables Vol C Tables 4.2.6.8 and 6.1.1.4'
H H 0.0000 0.0000 'International Tables Vol C Tables 4.2.6.8 and 6.1.1.4'
N N 0.0311 0.0180 'International Tables Vol C Tables 4.2.6.8 and 6.1.1.4'
O O 0.0492 0.0322 'International Tables Vol C Tables 4.2.6.8 and 6.1.1.4'
B B 0.0090 0.0039 'International Tables Vol C Tables 4.2.6.8 and 6.1.1.4'
F F 0.0727 0.0534 'International Tables Vol C Tables 4.2.6.8 and 6.1.1.4'
P P 0.2955 0.4335 'International Tables Vol C Tables 4.2.6.8 and 6.1.1.4'
Ir Ir -4.7710 6.5667 'International Tables Vol C Tables 4.2.6.8 and 6.1.1.4'

loop_
_geom_angle_atom_site_label_1
_geom_angle_atom_site_label_2
_geom_angle_atom_site_label_3
_geom_angle
_geom_angle_site_symmetry_3
C31 Ir1 C32 39.2(3) .
C31 Ir1 N1 160.0(3) .
C32 Ir1 N1 160.8(3) .
C31 Ir1 C36 80.8(3) .
C32 Ir1 C36 96.7(3) .
N1 Ir1 C36 91.4(3) .
C31 Ir1 C35 88.3(3) .
C32 Ir1 C35 80.5(3) .
N1 Ir1 C35 96.3(3) .
C36 Ir1 C35 36.5(3) .
C31 Ir1 P1 96.7(2) .
C32 Ir1 P1 91.8(2) .
N1 Ir1 P1 85.28(17) .
C36 Ir1 P1 162.5(2) .
C35 Ir1 P1 161.0(2) .
C19 P1 C1 104.1(3) .
C19 P1 C25 105.9(4) .
C1 P1 C25 106.8(4) .
C19 P1 Ir1 121.2(2) .
C1 P1 Ir1 113.6(3) .
C25 P1 Ir1 104.2(2) .
C10 N1 C12 109.6(7) .
C10 N1 Ir1 119.4(5) .
C12 N1 Ir1 130.9(5) .
C10 O1 C11 106.1(7) .
C2 C1 C5 110.9(7) .
C2 C1 P1 125.0(7) .
C5 C1 P1 124.0(5) .
C1 C2 C3 112.3(8) .
C1 C2 H2 123.9 .
C3 C2 H2 123.9 .
C2 C3 C4 101.9(7) .
C2 C3 H3A 111.4 .
C4 C3 H3A 111.4 .
C2 C3 H3B 111.4 .
C4 C3 H3B 111.4 .
H3A C3 H3B 109.3 .
C3 C4 C5 104.7(7) .
C3 C4 H4A 110.8 .
C5 C4 H4A 110.8 .
C3 C4 H4B 110.8 .
C5 C4 H4B 110.8 .
H4A C4 H4B 108.9 .
C9 C5 C1 118.5(7) .
C9 C5 C4 112.1(7) .
C1 C5 C4 99.5(7) .
C9 C5 C6 100.3(7) .
C1 C5 C6 114.7(7) .
C4 C5 C6 112.4(7) .
C7 C6 C5 104.7(8) .
C7 C6 H6A 110.8 .
C5 C6 H6A 110.8 .
C7 C6 H6B 110.8 .
C5 C6 H6B 110.8 .
H6A C6 H6B 108.9 .
C8 C7 C6 102.6(8) .
C8 C7 H7A 111.2 .
C6 C7 H7A 111.2 .
C8 C7 H7B 111.2 .
C6 C7 H7B 111.2 .
H7A C7 H7B 109.2 .
C9 C8 C7 112.0(8) .
C9 C8 H8 124.0 .
C7 C8 H8 124.0 .
C8 C9 C10 127.8(8) .
C8 C9 C5 112.1(8) .
C10 C9 C5 120.0(7) .
N1 C10 O1 117.7(7) .
N1 C10 C9 123.1(7) .
O1 C10 C9 119.1(8) .
O1 C11 C12 105.4(6) .
O1 C11 H11A 110.7 .
C12 C11 H11A 110.7 .
O1 C11 H11B 110.7 .
C12 C11 H11B 110.7 .
H11A C11 H11B 108.8 .
N1 C12 C13 111.5(6) .
N1 C12 C11 101.2(6) .
C13 C12 C11 113.8(7) .
N1 C12 H12 110.0 .
C13 C12 H12 110.0 .
C11 C12 H12 110.0 .
C14 C13 C18 119.2(8) .
C14 C13 C12 121.9(8) .
C18 C13 C12 118.8(7) .
C13 C14 C15 121.1(10) .
C13 C14 H14 119.4 .
C15 C14 H14 119.4 .
C14 C15 C16 119.7(9) .
C14 C15 H15 120.1 .
C16 C15 H15 120.1 .
C17 C16 C15 120.2(9) .
C17 C16 H16 119.9 .
C15 C16 H16 119.9 .
C16 C17 C18 119.9(9) .
C16 C17 H17 120.1 .
C18 C17 H17 120.1 .
C13 C18 C17 119.8(8) .
C13 C18 H18 120.1 .
C17 C18 H18 120.1 .
C20 C19 C24 118.5(7) .
C20 C19 P1 119.0(6) .
C24 C19 P1 122.5(6) .
C19 C20 C21 121.7(8) .
C19 C20 H20 119.2 .
C21 C20 H20 119.2 .
C22 C21 C20 119.2(8) .
C22 C21 H21 120.4 .
C20 C21 H21 120.4 .
C23 C22 C21 120.2(8) .
C23 C22 H22 119.9 .
C21 C22 H22 119.9 .
C22 C23 C24 120.4(9) .
C22 C23 H23 119.8 .
C24 C23 H23 119.8 .
C23 C24 C19 119.9(8) .
C23 C24 H24 120.0 .
C19 C24 H24 120.0 .
C26 C25 C30 119.3(8) .
C26 C25 P1 124.8(6) .
C30 C25 P1 115.8(6) .
C25 C26 C27 120.6(8) .
C25 C26 H26 119.7 .
C27 C26 H26 119.7 .
C28 C27 C26 119.6(8) .
C28 C27 H27 120.2 .
C26 C27 H27 120.2 .
C29 C28 C27 119.6(9) .
C29 C28 H28 120.2 .
C27 C28 H28 120.2 .
C28 C29 C30 122.0(9) .
C28 C29 H29 119.0 .
C30 C29 H29 119.0 .
C29 C30 C25 118.9(9) .
C29 C30 H30 120.6 .
C25 C30 H30 120.6 .
C32 C31 C38 123.3(8) .
C32 C31 Ir1 70.7(5) .
C38 C31 Ir1 113.7(5) .
C32 C31 H31A 114.0 .
C38 C31 H31A 114.0 .
Ir1 C31 H31A 114.0 .
C31 C32 C33 125.1(7) .
C31 C32 Ir1 70.1(5) .
C33 C32 Ir1 111.1(6) .
C31 C32 H32 114.1 .
C33 C32 H32 114.1 .
Ir1 C32 H32 114.1 .
C32 C33 C34 113.2(7) .
C32 C33 H33A 108.9 .
C34 C33 H33A 108.9 .
C32 C33 H33B 108.9 .
C34 C33 H33B 108.9 .
H33A C33 H33B 107.8 .
C35 C34 C33 113.4(7) .
C35 C34 H34A 108.9 .
C33 C34 H34A 108.9 .
C35 C34 H34B 108.9 .
C33 C34 H34B 108.9 .
H34A C34 H34B 107.7 .
C36 C35 C34 124.7(8) .
C36 C35 Ir1 70.8(4) .
C34 C35 Ir1 111.7(5) .
C36 C35 H35A 114.0 .
C34 C35 H35A 114.0 .
Ir1 C35 H35A 114.0 .
C35 C36 C37 126.6(8) .
C35 C36 Ir1 72.8(4) .
C37 C36 Ir1 108.4(5) .
C35 C36 H36A 113.7 .
C37 C36 H36A 113.7 .
Ir1 C36 H36A 113.7 .
C36 C37 C38 112.6(8) .
C36 C37 H37A 109.1 .
C38 C37 H37A 109.1 .
C36 C37 H37B 109.1 .
C38 C37 H37B 109.1 .
H37A C37 H37B 107.8 .
C31 C38 C37 112.4(7) .
C31 C38 H38A 109.1 .
C37 C38 H38A 109.1 .
C31 C38 H38B 109.1 .
C37 C38 H38B 109.1 .
H38A C38 H38B 107.9 .
C39 B1 C55 114.8(6) .
C39 B1 C63 111.2(6) .
C55 B1 C63 103.1(5) .
C39 B1 C47 104.8(6) .
C55 B1 C47 111.6(6) .
C63 B1 C47 111.5(6) .
C44 C39 C40 116.4(7) .
C44 C39 B1 120.0(7) .
C40 C39 B1 123.5(7) .
C41 C40 C39 121.9(8) .
C41 C40 H40 119.0 .
C39 C40 H40 119.0 .
C42 C41 C40 121.4(8) .
C42 C41 C45 119.6(8) .
C40 C41 C45 118.9(8) .
C41 C42 C43 117.0(8) .
C41 C42 H42 121.5 .
C43 C42 H42 121.5 .
C42 C43 C44 121.5(8) .
C42 C43 C46 120.3(8) .
C44 C43 C46 118.2(8) .
C39 C44 C43 121.8(8) .
C39 C44 H44 119.1 .
C43 C44 H44 119.1 .
F3 C45 F1 111.1(12) .
F3 C45 F1' 79.2(13) .
F1 C45 F1' 33.7(12) .
F3 C45 F2' 120(2) .
F1 C45 F2' 83.7(13) .
F1' C45 F2' 109.1(13) .
F3 C45 F2 109.0(14) .
F1 C45 F2 105.0(12) .
F1' C45 F2 127.7(17) .
F2' C45 F2 21.4(11) .
F3 C45 F3' 26.1(10) .
F1 C45 F3' 134.5(13) .
F1' C45 F3' 104.7(12) .
F2' C45 F3' 105.6(13) .
F2 C45 F3' 89.0(16) .
F3 C45 C41 116.3(12) .
F1 C45 C41 107.0(13) .
F1' C45 C41 114.1(12) .
F2' C45 C41 113.3(16) .
F2 C45 C41 107.8(15) .
F3' C45 C41 109.3(10) .
F5 C46 F6 108.3(8) .
F5 C46 F4 107.4(9) .
F6 C46 F4 106.2(8) .
F5 C46 C43 112.8(8) .
F6 C46 C43 112.4(9) .
F4 C46 C43 109.5(8) .
C48 C47 C52 115.2(7) .
C48 C47 B1 121.9(6) .
C52 C47 B1 122.7(6) .
C49 C48 C47 122.9(7) .
C49 C48 H48 118.5 .
C47 C48 H48 118.5 .
C48 C49 C50 121.4(7) .
C48 C49 C53 121.0(8) .
C50 C49 C53 117.6(7) .
C49 C50 C51 117.2(7) .
C49 C50 H50 121.4 .
C51 C50 H50 121.4 .
C52 C51 C50 120.8(7) .
C52 C51 C54 118.7(7) .
C50 C51 C54 120.4(7) .
C51 C52 C47 122.3(7) .
C51 C52 H52 118.8 .
C47 C52 H52 118.8 .
F9 C53 F7 109.9(18) .
F9 C53 F8' 61.3(14) .
F7 C53 F8' 124(2) .
F9 C53 F7' 131.1(18) .
F7 C53 F7' 26.9(19) .
F8' C53 F7' 115(2) .
F9 C53 F8 100.8(14) .
F7 C53 F8 105(2) .
F8' C53 F8 40.4(11) .
F7' C53 F8 83.6(19) .
F9 C53 F9' 39.5(11) .
F7 C53 F9' 78.5(16) .
F8' C53 F9' 98.6(15) .
F7' C53 F9' 105.1(17) .
F8 C53 F9' 133.4(12) .
F9 C53 C49 113.6(13) .
F7 C53 C49 116.6(19) .
F8' C53 C49 116.5(12) .
F7' C53 C49 110.3(16) .
F8 C53 C49 109.4(10) .
F9' C53 C49 109.8(10) .
F12 C54 F10 107.0(7) .
F12 C54 F11 106.8(8) .
F10 C54 F11 105.5(7) .
F12 C54 C51 112.9(7) .
F10 C54 C51 112.5(7) .
F11 C54 C51 111.7(7) .
C56 C55 C60 114.5(7) .
C56 C55 B1 122.0(6) .
C60 C55 B1 122.8(7) .
C57 C56 C55 123.7(8) .
C57 C56 H56 118.1 .
C55 C56 H56 118.1 .
C56 C57 C58 119.3(8) .
C56 C57 C61 119.5(7) .
C58 C57 C61 121.2(6) .
C59 C58 C57 118.9(7) .
C59 C58 H58 120.6 .
C57 C58 H58 120.6 .
C58 C59 C60 121.0(7) .
C58 C59 C62 119.8(8) .
C60 C59 C62 119.2(8) .
C59 C60 C55 122.6(7) .
C59 C60 H60 118.7 .
C55 C60 H60 118.7 .
F15 C61 F13 108.3(8) .
F15 C61 F14 109.4(8) .
F13 C61 F14 104.8(7) .
F15 C61 C57 112.5(7) .
F13 C61 C57 110.9(7) .
F14 C61 C57 110.5(7) .
F16 C62 F17' 128.5(18) .
F16 C62 F18' 45.0(11) .
F17' C62 F18' 111.4(18) .
F16 C62 F17 122.1(17) .
F17' C62 F17 22.7(16) .
F18' C62 F17 124.9(16) .
F16 C62 F16' 59.6(14) .
F17' C62 F16' 105.3(13) .
F18' C62 F16' 103.8(15) .
F17 C62 F16' 83.7(14) .
F16 C62 F18 94.9(15) .
F17' C62 F18 71.9(15) .
F18' C62 F18 50.9(11) .
F17 C62 F18 93.8(15) .
F16' C62 F18 146.1(12) .
F16 C62 C59 117.6(12) .
F17' C62 C59 113.9(17) .
F18' C62 C59 114.2(10) .
F17 C62 C59 115.1(15) .
F16' C62 C59 107.1(10) .
F18 C62 C59 104.5(10) .
C64 C63 C68 114.8(6) .
C64 C63 B1 124.8(6) .
C68 C63 B1 120.1(7) .
C65 C64 C63 122.7(6) .
C65 C64 H64 118.6 .
C63 C64 H64 118.6 .
C66 C65 C64 120.5(6) .
C66 C65 C69 121.9(7) .
C64 C65 C69 117.5(7) .
C65 C66 C67 119.4(7) .
C65 C66 H66 120.3 .
C67 C66 H66 120.3 .
C68 C67 C66 119.3(7) .
C68 C67 C70 121.4(7) .
C66 C67 C70 119.3(7) .
C67 C68 C63 123.3(7) .
C67 C68 H68 118.4 .
C63 C68 H68 118.4 .
F19 C69 F21 107.4(8) .
F19 C69 F20 103.2(7) .
F21 C69 F20 104.5(8) .
F19 C69 C65 114.7(7) .
F21 C69 C65 113.8(7) .
F20 C69 C65 112.3(7) .
F24' C70 F23 115(2) .
F24' C70 F22 78.9(16) .
F23 C70 F22 110.8(18) .
F24' C70 F22' 110.1(17) .
F23 C70 F22' 83.5(15) .
F22 C70 F22' 34.8(9) .
F24' C70 F23' 105(2) .
F23 C70 F23' 19.7(19) .
F22 C70 F23' 127.4(16) .
F22' C70 F23' 103.0(14) .
F24' C70 F24 18(2) .
F23 C70 F24 106(2) .
F22 C70 F24 97.2(17) .
F22' C70 F24 126.7(16) .
F23' C70 F24 92(2) .
F24' C70 C67 115(2) .
F23 C70 C67 117.2(18) .
F22 C70 C67 114.3(10) .
F22' C70 C67 112.2(9) .
F23' C70 C67 111.1(15) .
F24 C70 C67 109.1(17) .
C1S C2S O1S 92.9(14) .
C1S C2S C2S 120(2) 7
O1S C2S C2S 53.9(11) 7
C2S O1S C2S 72(2) 7

loop_
_geom_bond_atom_site_label_1
_geom_bond_atom_site_label_2
_geom_bond_distance
_geom_bond_site_symmetry_2
Ir1 C31 2.130(8) .
Ir1 C32 2.138(9) .
Ir1 N1 2.153(6) .
Ir1 C36 2.200(7) .
Ir1 C35 2.225(7) .
Ir1 P1 2.3005(18) .
P1 C19 1.823(8) .
P1 C1 1.828(8) .
P1 C25 1.836(8) .
N1 C10 1.271(11) .
N1 C12 1.470(10) .
O1 C10 1.335(10) .
O1 C11 1.447(11) .
C1 C2 1.308(11) .
C1 C5 1.533(12) .
C2 C3 1.501(12) .
C2 H2 0.9500 .
C3 C4 1.518(13) .
C3 H3A 0.9900 .
C3 H3B 0.9900 .
C4 C5 1.549(11) .
C4 H4A 0.9900 .
C4 H4B 0.9900 .
C5 C9 1.528(11) .
C5 C6 1.550(12) .
C6 C7 1.549(14) .
C6 H6A 0.9900 .
C6 H6B 0.9900 .
C7 C8 1.488(14) .
C7 H7A 0.9900 .
C7 H7B 0.9900 .
C8 C9 1.316(12) .
C8 H8 0.9500 .
C9 C10 1.472(12) .
C11 C12 1.561(13) .
C11 H11A 0.9900 .
C11 H11B 0.9900 .
C12 C13 1.513(11) .
C12 H12 1.0000 .
C13 C14 1.377(12) .
C13 C18 1.382(12) .
C14 C15 1.379(13) .
C14 H14 0.9500 .
C15 C16 1.381(15) .
C15 H15 0.9500 .
C16 C17 1.370(14) .
C16 H16 0.9500 .
C17 C18 1.406(13) .
C17 H17 0.9500 .
C18 H18 0.9500 .
C19 C20 1.374(12) .
C19 C24 1.390(11) .
C20 C21 1.380(11) .
C20 H20 0.9500 .
C21 C22 1.372(12) .
C21 H21 0.9500 .
C22 C23 1.370(14) .
C22 H22 0.9500 .
C23 C24 1.383(12) .
C23 H23 0.9500 .
C24 H24 0.9500 .
C25 C26 1.382(12) .
C25 C30 1.399(12) .
C26 C27 1.386(13) .
C26 H26 0.9500 .
C27 C28 1.378(14) .
C27 H27 0.9500 .
C28 C29 1.364(14) .
C28 H28 0.9500 .
C29 C30 1.370(13) .
C29 H29 0.9500 .
C30 H30 0.9500 .
C31 C32 1.433(13) .
C31 C38 1.506(12) .
C31 H31A 1.0000 .
C32 C33 1.507(12) .
C32 H32 1.0000 .
C33 C34 1.528(12) .
C33 H33A 0.9900 .
C33 H33B 0.9900 .
C34 C35 1.504(12) .
C34 H34A 0.9900 .
C34 H34B 0.9900 .
C35 C36 1.384(13) .
C35 H35A 1.0000 .
C36 C37 1.487(12) .
C36 H36A 1.0000 .
C37 C38 1.538(13) .
C37 H37A 0.9900 .
C37 H37B 0.9900 .
C38 H38A 0.9900 .
C38 H38B 0.9900 .
B1 C39 1.624(10) .
B1 C55 1.635(10) .
B1 C63 1.637(10) .
B1 C47 1.662(10) .
F1 C45 1.370(14) .
F2 C45 1.377(15) .
F3 C45 1.338(15) .
F1' C45 1.372(15) .
F2' C45 1.373(15) .
F3' C45 1.383(15) .
F4 C46 1.345(12) .
F5 C46 1.309(12) .
F6 C46 1.333(12) .
F7 C53 1.24(4) .
F8 C53 1.42(2) .
F9 C53 1.24(2) .
F7' C53 1.37(4) .
F8' C53 1.250(18) .
F9' C53 1.42(2) .
F10 C54 1.328(11) .
F11 C54 1.330(11) .
F12 C54 1.324(10) .
F13 C61 1.336(10) .
F14 C61 1.353(11) .
F15 C61 1.296(9) .
F16 C62 1.25(2) .
F17 C62 1.31(3) .
F18 C62 1.51(2) .
F16' C62 1.418(17) .
F17' C62 1.25(3) .
F18' C62 1.255(17) .
F19 C69 1.305(10) .
F20 C69 1.331(10) .
F21 C69 1.321(10) .
F22 C70 1.317(19) .
F23 C70 1.27(3) .
F24 C70 1.43(3) .
F22' C70 1.347(17) .
F23' C70 1.36(3) .
F24' C70 1.26(4) .
C39 C44 1.390(11) .
C39 C40 1.400(12) .
C40 C41 1.394(12) .
C40 H40 0.9500 .
C41 C42 1.387(14) .
C41 C45 1.508(13) .
C42 C43 1.396(13) .
C42 H42 0.9500 .
C43 C44 1.397(12) .
C43 C46 1.522(13) .
C44 H44 0.9500 .
C47 C48 1.397(10) .
C47 C52 1.399(10) .
C48 C49 1.365(11) .
C48 H48 0.9500 .
C49 C50 1.388(12) .
C49 C53 1.506(12) .
C50 C51 1.391(11) .
C50 H50 0.9500 .
C51 C52 1.388(11) .
C51 C54 1.498(11) .
C52 H52 0.9500 .
C55 C56 1.393(11) .
C55 C60 1.397(10) .
C56 C57 1.386(10) .
C56 H56 0.9500 .
C57 C58 1.395(11) .
C57 C61 1.531(12) .
C58 C59 1.354(12) .
C58 H58 0.9500 .
C59 C60 1.392(11) .
C59 C62 1.517(13) .
C60 H60 0.9500 .
C63 C64 1.399(11) .
C63 C68 1.416(11) .
C64 C65 1.386(11) .
C64 H64 0.9500 .
C65 C66 1.381(11) .
C65 C69 1.481(11) .
C66 C67 1.389(11) .
C66 H66 0.9500 .
C67 C68 1.386(11) .
C67 C70 1.482(11) .
C68 H68 0.9500 .
C2S C1S 1.233(18) .
C2S O1S 1.445(18) .
C2S C2S 1.70(5) 7
O1S C2S 1.445(18) 7
